data_7012992
loop_
_publ_author_name
'Hesford, Matthew J.'
'Levason, William'
'Matthews, Melissa L.'
'Reid, Gillian'

_publ_section_title
;
 Synthesis and complexation of the mixed tellurium?oxygen macrocycles
 1-tellura-4,7-dioxacyclononane, [9]aneO2Te, and
 1,10-ditellura-4,7,13,16-tetraoxacyclooctadecane, [18]aneO4Te2 and
 their selenium analogues
;
_journal_issue 14
_journal_name_full 'Dalton Transactions'
_journal_page_first 2852
_journal_paper_doi 10.1039/b303365c
_journal_year 2003
_chemical_formula_moiety 'C12 H24 Cl2 O4 Pt Se2 '
_chemical_formula_structural '[PtCl2([18]aneSe2O4)]'
_chemical_formula_sum 'C12 H24 Cl2 O4 Pt Se2'
_chemical_formula_weight 656.24
_space_group_IT_number 19
_symmetry_cell_setting orthorhombic
_symmetry_Int_Tables_number 19
_symmetry_space_group_name_Hall 'P 2ac 2ab'
_symmetry_space_group_name_H-M 'P 21 21 21'
_audit_creation_date 2003-03-14
_audit_creation_method 'by teXsan for Windows v1.06'
_cell_angle_alpha 90
_cell_angle_beta 90
_cell_angle_gamma 90
_cell_formula_units_Z 4
_cell_length_a 9.1683(2)
_cell_length_b 9.5820(2)
_cell_length_c 20.5132(5)
_cell_measurement_reflns_used 0
_cell_measurement_temperature 120.0(1)
_cell_measurement_theta_max 0.0
_cell_measurement_theta_min 0.0
_cell_volume 1802.10(7)
_computing_cell_refinement 'Nonius Kappa CCD Diffractometer Control'
_computing_data_collection 'Nonius Kappa CCD Diffractometer Control'
_computing_data_reduction 'teXsan for Windows version 1.06 (MSC, 1997-1999)'
_computing_publication_material 'teXsan for Windows version 1.06 (MSC, 1997-1999)'
_computing_structure_refinement 'teXsan for Windows version 1.06 (MSC, 1997-1999)'
_computing_structure_solution
;
DIRDIF92 PATTY (Beurskens, 1992)
;
_diffrn_ambient_temperature 120.0(1)
_diffrn_measurement_device 'Nonius Kappa CCD'
_diffrn_measurement_method -
_diffrn_orient_matrix_UB_11 0.00000
_diffrn_orient_matrix_UB_12 0.00000
_diffrn_orient_matrix_UB_13 0.00000
_diffrn_orient_matrix_UB_21 0.00000
_diffrn_orient_matrix_UB_22 0.00000
_diffrn_orient_matrix_UB_23 0.00000
_diffrn_orient_matrix_UB_31 0.00000
_diffrn_orient_matrix_UB_32 0.00000
_diffrn_orient_matrix_UB_33 0.00000
_diffrn_radiation_detector CCD
_diffrn_radiation_monochromator graphite
_diffrn_radiation_source 'Nonius Kappa CCD'
_diffrn_radiation_type 'Mo K\a'
_diffrn_radiation_wavelength 0.71073
_diffrn_reflns_av_R_equivalents 0.05245
_diffrn_reflns_av_sigmaI/netI 0.071
_diffrn_reflns_limit_h_max 11
_diffrn_reflns_limit_h_min -11
_diffrn_reflns_limit_k_max 12
_diffrn_reflns_limit_k_min -12
_diffrn_reflns_limit_l_max 26
_diffrn_reflns_limit_l_min -26
_diffrn_reflns_number 4118
_diffrn_reflns_reduction_process 'Lp corrections applied'
_diffrn_reflns_theta_max 27.47
_diffrn_reflns_theta_min 2.98
_diffrn_standards_decay_% 0.00
_diffrn_standards_interval_count 0
_diffrn_standards_number 0
_exptl_absorpt_coefficient_mu 12.102
_exptl_absorpt_correction_type multi-scan
_exptl_crystal_colour yellow
_exptl_crystal_density_diffrn 2.419
_exptl_crystal_density_meas ?
_exptl_crystal_description prism
_exptl_crystal_F_000 1232.00
_exptl_crystal_size_max 0.16
_exptl_crystal_size_mid 0.08
_exptl_crystal_size_min 0.06
_refine_diff_density_max 1.56
_refine_diff_density_min -2.06
_refine_ls_abs_structure_details Flack
_refine_ls_abs_structure_Flack 0.0887(5)
_refine_ls_extinction_method none
_refine_ls_goodness_of_fit_all 2.334
_refine_ls_goodness_of_fit_ref 2.330
_refine_ls_hydrogen_treatment noref
_refine_ls_matrix_type full
_refine_ls_number_constraints 0
_refine_ls_number_parameters 180
_refine_ls_number_reflns 2217
_refine_ls_number_restraints 0
_refine_ls_R_factor_all 0.0555
_refine_ls_R_factor_gt 0.0550
_refine_ls_shift/su_max 0.0000
_refine_ls_shift/su_mean 0.0000
_refine_ls_structure_factor_coef F
_refine_ls_weighting_details 'w = 1/[\s^2^(Fo)]'
_refine_ls_weighting_scheme sigma
_refine_ls_wR_factor_all 0.0650
_refine_ls_wR_factor_ref 0.0650
_reflns_number_gt 2217
_reflns_number_total 2381
_reflns_threshold_expression I>2.00\s(I)
_cod_data_source_file b303365c.txt
_cod_data_source_block Templatetexray.inf
_cod_depositor_comments
;
The following automatic conversions were performed:
'_exptl_absorpt_correction_type' value 'multiscan' changed to 'multi-scan'
according to '/home/saulius/struct/CIF-dictionaries/cif_core.dic'
dictionary named 'cif_core.dic' version 2.4.1 from 2010-06-29.

Automatic conversion script
Id: cif_fix_enum 1527 2010-12-29 10:47:43Z saulius 
;
_cod_original_cell_volume 1802.10(6)
_cod_original_sg_symbol_H-M 'P 21 21 21 '
_cod_original_formula_sum 'C12 H24 Cl2 O4 Pt Se2 '
_cod_database_code 7012992

loop_
_symmetry_equiv_pos_as_xyz
'   +x,   +y,   +z'
'1/2-x,   -y,1/2+z'
'1/2+x,1/2-y,   -z'
'   -x,1/2+y,1/2-z'

loop_
_atom_site_label
_atom_site_fract_x
_atom_site_fract_y
_atom_site_fract_z
_atom_site_U_iso_or_equiv
_atom_site_occupancy
_atom_site_refinement_flags
_atom_site_adp_type
_atom_site_calc_flag
_atom_site_calc_attached_atom
Pt(1) 0.23021(4) 0.75979(4) 0.62884(2) 0.01114(10) 1.000 . Uani d ?
Se(1) 0.30329(11) 0.93461(12) 0.70532(5) 0.0129(3) 1.000 . Uani d ?
Se(2) 0.02879(11) 0.90870(13) 0.60363(5) 0.0159(3) 1.000 . Uani d ?
Cl(1) 0.4311(3) 0.6221(3) 0.65436(13) 0.0198(7) 1.000 . Uani d ?
Cl(2) 0.1535(3) 0.5936(3) 0.55308(13) 0.0217(7) 1.000 . Uani d ?
O(1) 0.0918(8) 0.8431(9) 0.8034(4) 0.026(2) 1.000 . Uani d ?
O(2) -0.1512(8) 0.8694(9) 0.7205(4) 0.022(2) 1.000 . Uani d ?
O(3) 0.2033(8) 1.1004(9) 0.5201(3) 0.025(2) 1.000 . Uani d ?
O(4) 0.4164(8) 1.1537(8) 0.6179(4) 0.024(2) 1.000 . Uani d ?
C(1) 0.3494(12) 0.832(1) 0.7856(5) 0.022(3) 1.000 . Uani d ?
C(2) 0.2136(11) 0.7540(13) 0.8057(5) 0.020(2) 1.000 . Uiso d ?
C(3) -0.0442(12) 0.778(2) 0.8202(5) 0.035(4) 1.000 . Uani d ?
C(4) -0.168(1) 0.853(1) 0.7876(6) 0.029(4) 1.000 . Uani d ?
C(5) -0.1557(12) 0.745(2) 0.6836(5) 0.028(3) 1.000 . Uani d ?
C(6) -0.1386(12) 0.787(1) 0.6146(6) 0.031(4) 1.000 . Uani d ?
C(7) 0.033(1) 0.914(1) 0.5072(5) 0.029(4) 1.000 . Uani d ?
C(8) 0.1727(13) 0.978(1) 0.4848(6) 0.026(3) 1.000 . Uani d ?
C(9) 0.342(2) 1.161(2) 0.5046(6) 0.040(4) 1.000 . Uani d ?
C(10) 0.3998(13) 1.235(2) 0.5583(6) 0.039(4) 1.000 . Uani d ?
C(11) 0.5047(12) 1.0380(13) 0.6132(5) 0.020(3) 1.000 . Uani d ?
C(12) 0.5049(11) 0.9671(12) 0.6791(5) 0.017(3) 1.000 . Uiso d ?
H(1) 0.4306 0.7659 0.7770 0.028 1.000 . Uiso c ?
H(2) 0.3849 0.8935 0.8188 0.028 1.000 . Uiso c ?
H(3) 0.2245 0.7191 0.8490 0.023 1.000 . Uiso c ?
H(4) 0.1966 0.6782 0.7769 0.023 1.000 . Uiso c ?
H(5) -0.0584 0.7760 0.8670 0.044 1.000 . Uiso c ?
H(6) -0.0452 0.6820 0.8057 0.044 1.000 . Uiso c ?
H(7) -0.1707 0.9460 0.8076 0.035 1.000 . Uiso c ?
H(8) -0.2565 0.8080 0.7978 0.035 1.000 . Uiso c ?
H(9) -0.2445 0.6917 0.6906 0.034 1.000 . Uiso c ?
H(10) -0.0762 0.6807 0.6962 0.034 1.000 . Uiso c ?
H(11) -0.1282 0.7061 0.5874 0.034 1.000 . Uiso c ?
H(12) -0.2258 0.8346 0.6019 0.034 1.000 . Uiso c ?
H(13) -0.0501 0.9758 0.4899 0.038 1.000 . Uiso c ?
H(14) 0.0158 0.8268 0.4868 0.038 1.000 . Uiso c ?
H(15) 0.1699 1.0020 0.4386 0.031 1.000 . Uiso c ?
H(16) 0.2483 0.9120 0.4907 0.031 1.000 . Uiso c ?
H(17) 0.3318 1.2221 0.4678 0.045 1.000 . Uiso c ?
H(18) 0.4105 1.0894 0.4930 0.045 1.000 . Uiso c ?
H(19) 0.3337 1.3126 0.5676 0.051 1.000 . Uiso c ?
H(20) 0.4916 1.2759 0.5465 0.051 1.000 . Uiso c ?
H(21) 0.4673 0.9756 0.5801 0.025 1.000 . Uiso c ?
H(22) 0.6005 1.0663 0.5995 0.025 1.000 . Uiso c ?
H(23) 0.5592 0.8814 0.6770 0.022 1.000 . Uiso c ?
H(24) 0.5547 1.0268 0.7102 0.022 1.000 . Uiso c ?

loop_
_atom_site_aniso_label
_atom_site_aniso_U_11
_atom_site_aniso_U_22
_atom_site_aniso_U_33
_atom_site_aniso_U_12
_atom_site_aniso_U_13
_atom_site_aniso_U_23
Pt(1) 0.0120(2) 0.0110(2) 0.0104(2) 0.0002(2) -0.0007(2) 0.0000(2)
Se(1) 0.0121(5) 0.0129(6) 0.0137(5) -0.0001(5) -0.0009(4) -0.0012(5)
Se(2) 0.0147(5) 0.0168(7) 0.0163(5) 0.0004(5) -0.0015(5) -0.0019(5)
Cl(1) 0.023(1) 0.018(2) 0.0187(13) 0.0113(13) -0.0059(13) -0.0042(12)
Cl(2) 0.026(2) 0.019(2) 0.0204(13) -0.001(1) 0.0021(13) -0.0053(13)
O(1) 0.023(4) 0.023(5) 0.032(5) 0.003(4) 0.023(4) 0.016(4)
O(2) 0.014(4) 0.027(5) 0.024(4) -0.006(4) 0.003(4) -0.006(4)
O(3) 0.022(4) 0.037(6) 0.017(4) -0.009(4) -0.008(4) -0.002(4)
O(4) 0.029(4) 0.014(5) 0.029(4) -0.001(4) -0.021(4) 0.008(4)
C(1) 0.024(6) 0.028(8) 0.015(6) 0.010(6) -0.006(5) -0.004(6)
C(3) 0.027(6) 0.061(11) 0.016(6) -0.016(8) 0.014(5) 0.002(7)
C(4) 0.033(7) 0.031(8) 0.024(7) -0.012(7) -0.017(6) 0.004(6)
C(5) 0.027(6) 0.034(8) 0.023(6) -0.020(7) 0.009(5) 0.003(6)
C(6) 0.013(5) 0.029(8) 0.050(8) -0.010(5) -0.002(6) 0.005(7)
C(7) 0.053(8) 0.009(7) 0.024(6) 0.010(7) -0.006(7) -0.004(5)
C(8) 0.029(7) 0.022(7) 0.028(7) -0.001(6) -0.005(6) 0.006(6)
C(9) 0.040(8) 0.051(11) 0.030(7) 0.013(8) 0.009(7) 0.008(7)
C(10) 0.034(7) 0.054(11) 0.029(7) -0.004(8) -0.001(6) 0.037(8)
C(11) 0.028(6) 0.016(6) 0.015(5) -0.002(5) 0.015(5) -0.005(5)

loop_
_atom_type_symbol
_atom_type_oxidation_number
_atom_type_number_in_cell
_atom_type_scat_dispersion_real
_atom_type_scat_dispersion_imag
_atom_type_scat_source
C 0 48 0.002 0.002
;International Tables for Crystallography
(1992, Vol. C, Table 6.1.1.2)
;
H 0 96 0.000 0.000
;International Tables for Crystallography
(1992, Vol. C, Table 6.1.1.2)
;
Cl 0 8 0.132 0.159
;International Tables for Crystallography
(1992, Vol. C, Tables 4.2.6.8 and 6.1.1.1)
;
O 0 16 0.008 0.006
;International Tables for Crystallography
(1992, Vol. C, Table 6.1.1.2)
;
Se 0 8 -0.178 2.223
;International Tables for Crystallography
(1992, Vol. C, Tables 4.2.6.8 and 6.1.1.1)
;
Pt 0 4 -2.352 8.388
;International Tables for Crystallography
(1992, Vol. C, Tables 4.2.6.8 and 6.1.1.1)
;

loop_
_geom_angle_atom_site_label_1
_geom_angle_atom_site_label_2
_geom_angle_atom_site_label_3
_geom_angle
_geom_angle_site_symmetry_1
_geom_angle_site_symmetry_2
_geom_angle_site_symmetry_3
_geom_angle_publ_flag
Se(1) Pt(1) Se(2) 86.57(6) . . . ?
Se(1) Pt(1) Cl(1) 91.59(11) . . . ?
Se(1) Pt(1) Cl(2) 178.30(12) . . . ?
Se(2) Pt(1) Cl(1) 177.91(12) . . . ?
Se(2) Pt(1) Cl(2) 91.74(12) . . . ?
Cl(1) Pt(1) Cl(2) 90.1(2) . . . ?
Pt(1) Se(1) C(1) 105.2(6) . . . ?
Pt(1) Se(1) C(12) 101.3(5) . . . ?
C(1) Se(1) C(12) 96.1(7) . . . ?
Pt(1) Se(2) C(6) 103.1(6) . . . ?
Pt(1) Se(2) C(7) 102.4(5) . . . ?
C(6) Se(2) C(7) 98.5(8) . . . ?
C(2) O(1) C(3) 114.8(14) . . . ?
C(4) O(2) C(5) 115.6(15) . . . ?
C(8) O(3) C(9) 113.7(15) . . . ?
C(10) O(4) C(11) 115.7(14) . . . ?
Se(1) C(1) C(2) 107.4(11) . . . ?
Se(1) C(1) H(1) 109.3 . . . no
Se(1) C(1) H(2) 111.5 . . . no
C(2) C(1) H(1) 110.2 . . . no
C(2) C(1) H(2) 113.1 . . . no
H(1) C(1) H(2) 105.4 . . . no
O(1) C(2) C(1) 110.0(14) . . . ?
O(1) C(2) H(3) 109.1 . . . no
O(1) C(2) H(4) 108.3 . . . no
C(1) C(2) H(3) 109.9 . . . no
C(1) C(2) H(4) 110.3 . . . no
H(3) C(2) H(4) 109.2 . . . no
O(1) C(3) C(4) 109.9(16) . . . ?
O(1) C(3) H(5) 111.5 . . . no
O(1) C(3) H(6) 110.2 . . . no
C(4) C(3) H(5) 110.6 . . . no
C(4) C(3) H(6) 108.2 . . . no
H(5) C(3) H(6) 106.3 . . . no
O(2) C(4) C(3) 114.3(16) . . . ?
O(2) C(4) H(7) 108.6 . . . no
O(2) C(4) H(8) 111.3 . . . no
C(3) C(4) H(7) 105.6 . . . no
C(3) C(4) H(8) 109.2 . . . no
H(7) C(4) H(8) 107.4 . . . no
O(2) C(5) C(6) 106.1(16) . . . ?
O(2) C(5) H(9) 112.8 . . . no
O(2) C(5) H(10) 111.3 . . . no
C(6) C(5) H(9) 111.9 . . . no
C(6) C(5) H(10) 110.0 . . . no
H(9) C(5) H(10) 104.7 . . . no
Se(2) C(6) C(5) 111.0(12) . . . ?
Se(2) C(6) H(11) 109.8 . . . no
Se(2) C(6) H(12) 110.0 . . . no
C(5) C(6) H(11) 110.2 . . . no
C(5) C(6) H(12) 107.6 . . . no
H(11) C(6) H(12) 108.2 . . . no
Se(2) C(7) C(8) 109.7(13) . . . ?
Se(2) C(7) H(13) 110.1 . . . no
Se(2) C(7) H(14) 114.6 . . . no
C(8) C(7) H(13) 107.0 . . . no
C(8) C(7) H(14) 111.8 . . . no
H(13) C(7) H(14) 103.3 . . . no
O(3) C(8) C(7) 110.8(16) . . . ?
O(3) C(8) H(15) 108.1 . . . no
O(3) C(8) H(16) 110.2 . . . no
C(7) C(8) H(15) 111.9 . . . no
C(7) C(8) H(16) 108.1 . . . no
H(15) C(8) H(16) 107.6 . . . no
O(3) C(9) C(10) 111.3(16) . . . ?
O(3) C(9) H(17) 109.5 . . . no
O(3) C(9) H(18) 110.0 . . . no
C(10) C(9) H(17) 110.3 . . . no
C(10) C(9) H(18) 107.9 . . . no
H(17) C(9) H(18) 107.8 . . . no
O(4) C(10) C(9) 115.2(19) . . . ?
O(4) C(10) H(19) 107.9 . . . no
O(4) C(10) H(20) 109.7 . . . no
C(9) C(10) H(19) 107.5 . . . no
C(9) C(10) H(20) 109.7 . . . no
H(19) C(10) H(20) 106.4 . . . no
O(4) C(11) C(12) 107.4(13) . . . ?
O(4) C(11) H(21) 109.8 . . . no
O(4) C(11) H(22) 109.3 . . . no
C(12) C(11) H(21) 110.5 . . . no
C(12) C(11) H(22) 112.7 . . . no
H(21) C(11) H(22) 107.1 . . . no
Se(1) C(12) C(11) 108.5(11) . . . ?
Se(1) C(12) H(23) 111.6 . . . no
Se(1) C(12) H(24) 111.1 . . . no
C(11) C(12) H(23) 110.0 . . . no
C(11) C(12) H(24) 108.8 . . . no
H(23) C(12) H(24) 106.8 . . . no

loop_
_geom_bond_atom_site_label_1
_geom_bond_atom_site_label_2
_geom_bond_distance
_geom_bond_site_symmetry_1
_geom_bond_site_symmetry_2
_geom_bond_publ_flag
Pt(1) Se(1) 2.391(2) . . ?
Pt(1) Se(2) 2.390(2) . . ?
Pt(1) Cl(1) 2.325(4) . . ?
Pt(1) Cl(2) 2.334(4) . . ?
Se(1) C(1) 1.96(2) . . ?
Se(1) C(12) 1.95(2) . . ?
Se(2) C(6) 1.94(2) . . ?
Se(2) C(7) 1.98(2) . . ?
O(1) C(2) 1.41(2) . . ?
O(1) C(3) 1.43(2) . . ?
O(2) C(4) 1.39(2) . . ?
O(2) C(5) 1.41(2) . . ?
O(3) C(8) 1.41(2) . . ?
O(3) C(9) 1.44(2) . . ?
O(4) C(10) 1.46(2) . . ?
O(4) C(11) 1.38(2) . . ?
C(1) C(2) 1.51(2) . . ?
C(1) H(1) 1.00 . . no
C(1) H(2) 0.95 . . no
C(2) H(3) 0.96 . . no
C(2) H(4) 0.95 . . no
C(3) C(4) 1.50(3) . . ?
C(3) H(5) 0.97 . . no
C(3) H(6) 0.97 . . no
C(4) H(7) 0.98 . . no
C(4) H(8) 0.95 . . no
C(5) C(6) 1.48(2) . . ?
C(5) H(9) 0.97 . . no
C(5) H(10) 0.99 . . no
C(6) H(11) 0.96 . . no
C(6) H(12) 0.96 . . no
C(7) C(8) 1.49(3) . . ?
C(7) H(13) 1.03 . . no
C(7) H(14) 0.95 . . no
C(8) H(15) 0.97 . . no
C(8) H(16) 0.95 . . no
C(9) C(10) 1.41(3) . . ?
C(9) H(17) 0.96 . . no
C(9) H(18) 0.96 . . no
C(10) H(19) 0.98 . . no
C(10) H(20) 0.96 . . no
C(11) C(12) 1.51(2) . . ?
C(11) H(21) 0.97 . . no
C(11) H(22) 0.96 . . no
C(12) H(23) 0.96 . . no
C(12) H(24) 0.97 . . no

loop_
_geom_contact_atom_site_label_1
_geom_contact_atom_site_label_2
_geom_contact_distance
_geom_contact_site_symmetry_1
_geom_contact_site_symmetry_2
_geom_contact_publ_flag
Cl(1) C(7) 3.46(2) . 3_566 no
O(2) C(12) 3.40(2) . 1_455 no
O(3) C(10) 3.58(2) . 3_476 no
O(4) C(1) 3.39(2) . 4_656 no
O(4) C(4) 3.55(2) . 4_556 no

loop_
_geom_torsion_atom_site_label_1
_geom_torsion_atom_site_label_2
_geom_torsion_atom_site_label_3
_geom_torsion_atom_site_label_4
_geom_torsion_site_symmetry_1
_geom_torsion_site_symmetry_2
_geom_torsion_site_symmetry_3
_geom_torsion_site_symmetry_4
_geom_torsion
_geom_torsion_publ_flag
Pt(1) Se(1) C(1) C(2) . . . . -58.7(12) no
Pt(1) Se(1) C(12) C(11) . . . . 68.9(12) no
Pt(1) Se(2) C(6) C(5) . . . . 66.1(14) no
Pt(1) Se(2) C(7) C(8) . . . . -62.7(13) no
Se(1) Pt(1) Se(2) C(6) . . . . -126.7(6) no
Se(1) Pt(1) Se(2) C(7) . . . . 131.4(6) no
Se(1) C(1) C(2) O(1) . . . . -47.6(16) no
Se(1) C(12) C(11) O(4) . . . . 53.1(15) no
Se(2) Pt(1) Se(1) C(1) . . . . 133.4(5) no
Se(2) Pt(1) Se(1) C(12) . . . . -127.0(5) no
Se(2) C(6) C(5) O(2) . . . . 50.6(17) no
Se(2) C(7) C(8) O(3) . . . . -46.1(17) no
Cl(1) Pt(1) Se(1) C(1) . . . . -47.7(5) no
Cl(1) Pt(1) Se(1) C(12) . . . . 52.0(5) no
Cl(1) Pt(1) Se(2) C(6) . . . . -155.4(31) no
Cl(1) Pt(1) Se(2) C(7) . . . . 102.7(31) no
Cl(2) Pt(1) Se(1) C(1) . . . . 140.0(38) no
Cl(2) Pt(1) Se(1) C(12) . . . . -120.3(39) no
Cl(2) Pt(1) Se(2) C(6) . . . . 53.5(6) no
Cl(2) Pt(1) Se(2) C(7) . . . . -48.4(6) no
O(1) C(3) C(4) O(2) . . . . 52.6(22) no
O(3) C(9) C(10) O(4) . . . . 56.6(23) no
C(1) Se(1) C(12) C(11) . . . . 175.8(12) no
C(1) C(2) O(1) C(3) . . . . 178.7(13) no
C(2) O(1) C(3) C(4) . . . . -153.3(15) no
C(2) C(1) Se(1) C(12) . . . . -162.2(12) no
C(3) C(4) O(2) C(5) . . . . 66.9(20) no
C(4) O(2) C(5) C(6) . . . . 179.1(14) no
C(5) C(6) Se(2) C(7) . . . . 171.0(14) no
C(6) Se(2) C(7) C(8) . . . . -168.2(13) no
C(7) C(8) O(3) C(9) . . . . 175.2(14) no
C(8) O(3) C(9) C(10) . . . . -151.3(17) no
C(9) C(10) O(4) C(11) . . . . 58.8(22) no
C(10) O(4) C(11) C(12) . . . . -178.8(14) no
